data_9007739
loop_
_publ_author_name
'Frenzen, G.'
'Massa, W.'

_publ_section_title
;
 Kalium-dioxonium-hexafluoroaluminat
;
_journal_name_full 'Acta Crystallographica, Section C'
_journal_page_first 190
_journal_page_last 192
_journal_paper_doi 10.1107/S0108270189006529
_journal_volume 46
_journal_year 1990
_chemical_formula_structural (H2O)2KAlF6
_chemical_formula_sum 'Al F6 H6 K O2'
_space_group_IT_number 205
_symmetry_space_group_name_Hall '-P 2ac 2ab 3'
_symmetry_space_group_name_H-M 'P a -3'
_cell_angle_alpha 90
_cell_angle_beta 90
_cell_angle_gamma 90
_cell_length_a 8.6464
_cell_length_b 8.6464
_cell_length_c 8.6464
_cell_formula_units_Z 4
_cell_volume 646.407
_database_code_amcsd 0010099
_exptl_crystal_density_diffrn 2.241
_cod_original_sg_symbol_H-M 'P a 3'
_cod_original_formula_sum 'K Al F6 O2 H6'
_cod_database_code 9007739
_amcsd_formula_title (H2O)2KAlF6

loop_
_space_group_symop_operation_xyz
x,y,z
1/2+z,x,1/2-y
z,1/2-x,1/2+y
1/2-z,1/2+x,y
-z,-x,-y
1/2+y,1/2-z,-x
1/2-y,-z,1/2+x
-y,1/2+z,1/2-x
y,z,x
x,1/2-y,1/2+z
1/2-x,1/2+y,z
1/2+x,y,1/2-z
-x,-y,-z
1/2-z,-x,1/2+y
-z,1/2+x,1/2-y
1/2+z,1/2-x,-y
z,x,y
1/2-y,1/2+z,x
1/2+y,z,1/2-x
y,1/2-z,1/2+x
-y,-z,-x
-x,1/2+y,1/2-z
1/2+x,1/2-y,-z
1/2-x,-y,1/2+z

loop_
_atom_site_aniso_label
_atom_site_aniso_U_11
_atom_site_aniso_U_22
_atom_site_aniso_U_33
_atom_site_aniso_U_12
_atom_site_aniso_U_13
_atom_site_aniso_U_23
K 0.02020 0.02020 0.02020 0.00230 0.00230 0.00230
Al 0.01230 0.01230 0.01230 -0.00410 -0.00410 -0.00410
F 0.02210 0.01420 0.02640 0.00070 0.00660 -0.00230
O 0.02500 0.02500 0.02500 0.00930 0.00930 0.00930
H 0.06500 0.00000 0.00000 0.00000 0.00000 0.00000

loop_
_atom_site_label
_atom_site_fract_x
_atom_site_fract_y
_atom_site_fract_z
K 0.00000 0.00000 0.00000
Al 0.50000 0.00000 0.00000
F 0.43990 0.19460 0.04880
O 0.19710 0.19710 0.19710
H 0.29200 0.20500 0.15100

loop_
_cod_related_entry_id
_cod_related_entry_database
_cod_related_entry_code
1 AMCSD 0010099
